data_7037688
loop_
_publ_author_name
'Ptak, Maciej'
'M\;aczka, Miros\/law'
'G\;agor, Anna'
'Sieradzki, Adam'
'Stroppa, Alessandro'
'Di Sante, Domenico'
'Perez-Mato, Juan Manuel'
'Macalik, Lucyna'

_publ_section_title
;
 Experimental and theoretical studies of structural phase transition in a
 novel polar perovskite-like [C2H5NH3][Na0.5Fe0.5(HCOO)3] formate.
;
_journal_issue 6
_journal_name_full 'Dalton transactions (Cambridge, England : 2003)'
_journal_page_first 2574
_journal_page_last 2583
_journal_paper_doi 10.1039/c5dt04536c
_journal_volume 45
_journal_year 2016
_chemical_formula_sum 'C10 H22 Fe N2 Na O12'
_chemical_formula_weight 441.13
_space_group_crystal_system monoclinic
_space_group_IT_number 14
_space_group_name_Hall '-P 2yn'
_space_group_name_H-M_alt 'P 1 21/n 1'
_symmetry_space_group_name_Hall '-P 2yn'
_symmetry_space_group_name_H-M 'P 1 21/n 1'
_atom_sites_solution_hydrogens geom
_audit_creation_method SHELXL-2014/7
_audit_update_record
;
2015-11-12 deposited with the CCDC.
2015-12-16 downloaded from the CCDC.
;
_cell_angle_alpha 90
_cell_angle_beta 91.125(3)
_cell_angle_gamma 90
_cell_formula_units_Z 2
_cell_length_a 8.1102(2)
_cell_length_b 9.3794(4)
_cell_length_c 12.1341(4)
_cell_measurement_reflns_used 1940
_cell_measurement_temperature 377(2)
_cell_measurement_theta_max 27.3610
_cell_measurement_theta_min 2.8180
_cell_volume 922.85(5)
_computing_cell_refinement
;
CrysAlisPro, Oxford Diffraction Ltd.,
Version 1.171.34.44 (release 25-10-2010 CrysAlis171 .NET)
(compiled Oct 25 2010,18:11:34)
;
_computing_data_collection
;
CrysAlisPro, Oxford Diffraction Ltd.,
Version 1.171.34.44 (release 25-10-2010 CrysAlis171 .NET)
(compiled Oct 25 2010,18:11:34)
;
_computing_data_reduction
;
CrysAlisPro, Oxford Diffraction Ltd.,
Version 1.171.34.44 (release 25-10-2010 CrysAlis171 .NET)
(compiled Oct 25 2010,18:11:34)
;
_computing_structure_refinement 'SHELXL-2014/7 (Sheldrick, 2014)'
_diffrn_ambient_temperature 377(2)
_diffrn_measured_fraction_theta_full 0.993
_diffrn_measured_fraction_theta_max 0.993
_diffrn_measurement_device_type 'Xcalibur, Sapphire1, long nozzle'
_diffrn_radiation_monochromator graphite
_diffrn_radiation_source 'Enhance (Mo) X-ray Source'
_diffrn_radiation_type MoK\a
_diffrn_radiation_wavelength 0.71073
_diffrn_reflns_av_R_equivalents 0.0206
_diffrn_reflns_av_unetI/netI 0.0298
_diffrn_reflns_laue_measured_fraction_full 0.993
_diffrn_reflns_laue_measured_fraction_max 0.993
_diffrn_reflns_limit_h_max 5
_diffrn_reflns_limit_h_min -9
_diffrn_reflns_limit_k_max 11
_diffrn_reflns_limit_k_min -11
_diffrn_reflns_limit_l_max 14
_diffrn_reflns_limit_l_min -13
_diffrn_reflns_number 3623
_diffrn_reflns_point_group_measured_fraction_full 0.993
_diffrn_reflns_point_group_measured_fraction_max 0.993
_diffrn_reflns_theta_full 25.682
_diffrn_reflns_theta_max 25.682
_diffrn_reflns_theta_min 3.049
_exptl_absorpt_coefficient_mu 0.902
_exptl_absorpt_correction_T_max 1.00000
_exptl_absorpt_correction_T_min 0.97633
_exptl_absorpt_correction_type multi-scan
_exptl_absorpt_process_details
;
CrysAlisPro, Agilent Technologies,
Version 1.171.37.35h (release 09-02-2015 CrysAlis171 .NET)
(compiled Feb  9 2015,16:26:32)
Empirical absorption correction using spherical harmonics,
 implemented in SCALE3 ABSPACK scaling algorithm.
;
_exptl_crystal_density_diffrn 1.588
_exptl_crystal_description prism
_exptl_crystal_F_000 458
_exptl_crystal_size_max 0.15
_exptl_crystal_size_mid 0.11
_exptl_crystal_size_min 0.10
_refine_diff_density_max 0.205
_refine_diff_density_min -0.230
_refine_diff_density_rms 0.051
_refine_ls_extinction_coef 0.015(2)
_refine_ls_extinction_expression Fc^*^=kFc[1+0.001xFc^2^\l^3^/sin(2\q)]^-1/4^
_refine_ls_extinction_method 'SHELXL-2014/7 (Sheldrick 2014'
_refine_ls_goodness_of_fit_ref 1.204
_refine_ls_hydrogen_treatment constr
_refine_ls_matrix_type full
_refine_ls_number_parameters 150
_refine_ls_number_reflns 1737
_refine_ls_number_restraints 42
_refine_ls_restrained_S_all 1.208
_refine_ls_R_factor_all 0.0502
_refine_ls_R_factor_gt 0.0425
_refine_ls_shift/su_max 0.002
_refine_ls_shift/su_mean 0.000
_refine_ls_structure_factor_coef Fsqd
_refine_ls_weighting_details 'w=1/[\s^2^(Fo^2^)+(0.0300P)^2^+0.7600P] where P=(Fo^2^+2Fc^2^)/3'
_refine_ls_weighting_scheme calc
_refine_ls_wR_factor_gt 0.0962
_refine_ls_wR_factor_ref 0.0994
_reflns_Friedel_coverage 0.000
_reflns_number_gt 1519
_reflns_number_total 1737
_reflns_threshold_expression 'I > 2\s(I)'
_cod_data_source_file c5dt04536c2.cif
_cod_data_source_block 377K
_cod_depositor_comments 'Adding full bibliography for 7037687--7037688.cif.'
_cod_original_cell_volume 922.85(6)
_cod_database_code 7037688
_shelx_shelxl_version_number 2014/7
_shelx_space_group_comment
;
The symmetry employed for this shelxl refinement is uniquely defined
by the following loop, which should always be used as a source of
symmetry information in preference to the above space-group names.
They are only intended as comments.
;

loop_
_space_group_symop_operation_xyz
'x, y, z'
'-x+1/2, y+1/2, -z+1/2'
'-x, -y, -z'
'x-1/2, -y-1/2, z-1/2'

loop_
_atom_site_label
_atom_site_type_symbol
_atom_site_fract_x
_atom_site_fract_y
_atom_site_fract_z
_atom_site_U_iso_or_equiv
_atom_site_adp_type
_atom_site_occupancy
_atom_site_site_symmetry_order
_atom_site_calc_flag
_atom_site_refinement_flags_posn
_atom_site_refinement_flags_adp
_atom_site_refinement_flags_occupancy
_atom_site_disorder_assembly
_atom_site_disorder_group
Fe1 Fe 0.0000 0.0000 0.5000 0.0326(2) Uani 1 2 d S . P . .
Na1 Na 0.0000 0.0000 0.0000 0.0395(4) Uani 1 2 d S . P . .
O1 O 0.1187(2) 0.0243(2) 0.35774(16) 0.0418(5) Uani 1 1 d . . . . .
O2 O 0.1994(2) -0.1009(3) 0.56381(17) 0.0455(6) Uani 1 1 d . . . . .
O3 O 0.0916(2) 0.1857(2) 0.55675(17) 0.0420(5) Uani 1 1 d . . . . .
O4 O 0.1397(3) 0.0376(3) 0.17761(17) 0.0482(6) Uani 1 1 d . . . . .
O5 O 0.3920(3) -0.2676(3) 0.5765(2) 0.0549(7) Uani 1 1 d . . . . .
O6 O 0.2637(3) 0.3676(3) 0.5608(2) 0.0746(9) Uani 1 1 d . . . . .
C1 C 0.0634(4) 0.0116(3) 0.2606(2) 0.0385(7) Uani 1 1 d . . . . .
H1 H -0.0446 -0.0202 0.2514 0.046 Uiso 1 1 calc R U . . .
C2 C 0.2191(4) 0.2527(4) 0.5253(3) 0.0513(9) Uani 1 1 d . . . . .
H2 H 0.2825 0.2104 0.4713 0.062 Uiso 1 1 calc R U . . .
C3 C 0.2725(4) -0.2104(4) 0.5329(3) 0.0485(9) Uani 1 1 d . . . . .
H3 H 0.2309 -0.2536 0.4692 0.058 Uiso 1 1 calc R U . . .
C4 C 0.5332(13) -0.0291(8) 0.2838(8) 0.056(3) Uani 0.418(10) 1 d D U P A 1
H4A H 0.4730 -0.0563 0.3489 0.067 Uiso 0.418(10) 1 calc R U P A 1
H4B H 0.6497 -0.0263 0.3033 0.067 Uiso 0.418(10) 1 calc R U P A 1
C5 C 0.5035(18) -0.1368(12) 0.1943(11) 0.102(5) Uani 0.418(10) 1 d D U P A 1
H5A H 0.4754 -0.2269 0.2265 0.154 Uiso 0.418(10) 1 calc R U P A 1
H5B H 0.6016 -0.1474 0.1520 0.154 Uiso 0.418(10) 1 calc R U P A 1
H5C H 0.4145 -0.1053 0.1470 0.154 Uiso 0.418(10) 1 calc R U P A 1
N2 N 0.479(4) 0.1115(11) 0.2464(14) 0.056(5) Uani 0.418(10) 1 d D U P A 1
H2A H 0.3692 0.1145 0.2441 0.083 Uiso 0.418(10) 1 calc R U P A 1
H2B H 0.5173 0.1281 0.1794 0.083 Uiso 0.418(10) 1 calc R U P A 1
H2C H 0.5172 0.1776 0.2929 0.083 Uiso 0.418(10) 1 calc R U P A 1
C6 C 0.5522(10) -0.0222(6) 0.2084(7) 0.073(3) Uani 0.582(10) 1 d D U P A 2
H6A H 0.6716 -0.0160 0.2092 0.088 Uiso 0.582(10) 1 calc R U P A 2
H6B H 0.5163 -0.0570 0.1365 0.088 Uiso 0.582(10) 1 calc R U P A 2
C7 C 0.4982(12) -0.1238(9) 0.2959(8) 0.100(4) Uani 0.582(10) 1 d D U P A 2
H7A H 0.3933 -0.0941 0.3232 0.150 Uiso 0.582(10) 1 calc R U P A 2
H7B H 0.5782 -0.1246 0.3553 0.150 Uiso 0.582(10) 1 calc R U P A 2
H7C H 0.4884 -0.2179 0.2653 0.150 Uiso 0.582(10) 1 calc R U P A 2
N1 N 0.482(3) 0.1188(8) 0.2276(11) 0.050(3) Uani 0.582(10) 1 d D U P A 2
H1A H 0.3726 0.1122 0.2292 0.075 Uiso 0.582(10) 1 calc R U P A 2
H1B H 0.5106 0.1773 0.1735 0.075 Uiso 0.582(10) 1 calc R U P A 2
H1C H 0.5200 0.1527 0.2917 0.075 Uiso 0.582(10) 1 calc R U P A 2

loop_
_atom_site_aniso_label
_atom_site_aniso_U_11
_atom_site_aniso_U_22
_atom_site_aniso_U_33
_atom_site_aniso_U_23
_atom_site_aniso_U_13
_atom_site_aniso_U_12
Fe1 0.0250(3) 0.0441(4) 0.0289(3) -0.0027(3) 0.0007(2) 0.0008(3)
Na1 0.0360(8) 0.0471(10) 0.0352(8) 0.0021(8) -0.0020(7) 0.0059(8)
O1 0.0337(11) 0.0601(15) 0.0317(11) -0.0032(10) 0.0016(9) -0.0035(10)
O2 0.0349(11) 0.0568(15) 0.0446(12) -0.0068(11) -0.0050(9) 0.0088(11)
O3 0.0346(11) 0.0480(13) 0.0435(12) -0.0077(10) 0.0043(9) -0.0071(10)
O4 0.0430(12) 0.0706(17) 0.0311(11) 0.0026(10) 0.0035(10) -0.0039(11)
O5 0.0415(13) 0.0624(16) 0.0603(15) -0.0026(12) -0.0095(11) 0.0165(12)
O6 0.0689(17) 0.074(2) 0.0813(19) -0.0123(16) 0.0056(15) -0.0349(16)
C1 0.0300(14) 0.0480(19) 0.0374(16) -0.0017(14) -0.0003(12) -0.0043(14)
C2 0.0402(17) 0.066(2) 0.048(2) -0.0116(17) 0.0042(15) -0.0118(18)
C3 0.0359(16) 0.065(2) 0.0444(18) -0.0127(17) -0.0038(14) 0.0050(17)
C4 0.051(4) 0.046(5) 0.069(5) 0.007(4) -0.012(4) -0.004(4)
C5 0.105(9) 0.076(8) 0.127(10) -0.037(7) 0.016(8) -0.007(7)
N2 0.048(8) 0.059(9) 0.061(7) -0.003(5) 0.012(6) -0.018(7)
C6 0.063(4) 0.069(5) 0.087(5) -0.006(4) 0.006(4) 0.007(3)
C7 0.087(6) 0.080(7) 0.133(8) 0.042(6) -0.013(6) 0.007(5)
N1 0.050(6) 0.044(6) 0.056(5) 0.007(4) 0.001(4) -0.011(4)

loop_
_atom_type_symbol
_atom_type_description
_atom_type_scat_dispersion_real
_atom_type_scat_dispersion_imag
_atom_type_scat_source
C C 0.0033 0.0016 'International Tables Vol C Tables 4.2.6.8 and 6.1.1.4'
H H 0.0000 0.0000 'International Tables Vol C Tables 4.2.6.8 and 6.1.1.4'
N N 0.0061 0.0033 'International Tables Vol C Tables 4.2.6.8 and 6.1.1.4'
O O 0.0106 0.0060 'International Tables Vol C Tables 4.2.6.8 and 6.1.1.4'
Na Na 0.0362 0.0249 'International Tables Vol C Tables 4.2.6.8 and 6.1.1.4'
Fe Fe 0.3463 0.8444 'International Tables Vol C Tables 4.2.6.8 and 6.1.1.4'

loop_
_geom_angle_atom_site_label_1
_geom_angle_atom_site_label_2
_geom_angle_atom_site_label_3
_geom_angle
_geom_angle_site_symmetry_1
_geom_angle_site_symmetry_3
O1 Fe1 O1 180.0 3_556 .
O1 Fe1 O3 89.08(8) 3_556 .
O1 Fe1 O3 90.92(8) . .
O1 Fe1 O3 90.92(8) 3_556 3_556
O1 Fe1 O3 89.08(8) . 3_556
O3 Fe1 O3 180.00(10) . 3_556
O1 Fe1 O2 90.64(9) 3_556 .
O1 Fe1 O2 89.36(9) . .
O3 Fe1 O2 89.25(9) . .
O3 Fe1 O2 90.75(9) 3_556 .
O1 Fe1 O2 89.36(9) 3_556 3_556
O1 Fe1 O2 90.64(9) . 3_556
O3 Fe1 O2 90.75(9) . 3_556
O3 Fe1 O2 89.25(9) 3_556 3_556
O2 Fe1 O2 180.0 . 3_556
O6 Na1 O6 180.00(15) 4_565 2_545
O6 Na1 O4 89.23(9) 4_565 3
O6 Na1 O4 90.77(9) 2_545 3
O6 Na1 O4 90.77(9) 4_565 .
O6 Na1 O4 89.23(9) 2_545 .
O4 Na1 O4 180.0 3 .
O6 Na1 O5 92.79(9) 4_565 4
O6 Na1 O5 87.21(9) 2_545 4
O4 Na1 O5 92.39(7) 3 4
O4 Na1 O5 87.61(7) . 4
O6 Na1 O5 87.21(9) 4_565 2
O6 Na1 O5 92.79(9) 2_545 2
O4 Na1 O5 87.61(7) 3 2
O4 Na1 O5 92.39(7) . 2
O5 Na1 O5 180.00(11) 4 2
C1 O1 Fe1 128.84(19) . .
C3 O2 Fe1 130.8(2) . .
C2 O3 Fe1 128.4(2) . .
C1 O4 Na1 117.85(19) . .
C3 O5 Na1 119.8(2) . 2_545
C2 O6 Na1 125.6(2) . 2
O4 C1 O1 125.4(3) . .
O6 C2 O3 124.7(3) . .
O5 C3 O2 127.6(3) . .
N2 C4 C5 109.9(4) . .
N1 C6 C7 110.0(3) . .

loop_
_geom_bond_atom_site_label_1
_geom_bond_atom_site_label_2
_geom_bond_distance
_geom_bond_site_symmetry_2
Fe1 O1 2.006(2) 3_556
Fe1 O1 2.006(2) .
Fe1 O3 2.010(2) .
Fe1 O3 2.010(2) 3_556
Fe1 O2 2.015(2) .
Fe1 O2 2.015(2) 3_556
Na1 O6 2.412(3) 4_565
Na1 O6 2.412(3) 2_545
Na1 O4 2.441(2) 3
Na1 O4 2.441(2) .
Na1 O5 2.532(2) 4
Na1 O5 2.532(2) 2
O1 C1 1.259(4) .
O2 C3 1.248(4) .
O3 C2 1.275(4) .
O4 C1 1.216(4) .
O5 C3 1.220(4) .
O5 Na1 2.532(2) 2_545
O6 C2 1.213(4) .
O6 Na1 2.412(3) 2
C4 N2 1.4601(10) .
C4 C5 1.4996(10) .
C6 N1 1.4601(10) .
C6 C7 1.4994(10) .
